data_7017183
loop_
_publ_author_name
'Meng, Xianggao'
'Liu, Liang'
'Zhang, Hang'
'Luo, Yuanyuan'
'Liu, Changlin'

_publ_section_title
;
 Tris(benzimidazolyl)amine-Cu(ii) coordination units bridged by
 carboxylates: structures and DNA-condensing property.
;
_journal_issue 48
_journal_name_full 'Dalton transactions (Cambridge, England : 2003)'
_journal_page_first 12846
_journal_page_last 12855
_journal_paper_doi 10.1039/c1dt10695c
_journal_volume 40
_journal_year 2011
_chemical_formula_moiety 'C102 H92 Cu4 N28 O4, 6(Cl O4), 4(H2 O)'
_chemical_formula_sum 'C102 H100 Cl6 Cu4 N28 O32'
_chemical_formula_weight 2697.00
_chemical_name_systematic
;
?
;
_space_group_IT_number 2
_symmetry_cell_setting triclinic
_symmetry_space_group_name_Hall '-P 1'
_symmetry_space_group_name_H-M 'P -1'
_atom_sites_solution_hydrogens geom
_atom_sites_solution_primary direct
_atom_sites_solution_secondary difmap
_audit_creation_method SHELXL-97
_cell_angle_alpha 71.091(2)
_cell_angle_beta 84.728(3)
_cell_angle_gamma 71.533(2)
_cell_formula_units_Z 1
_cell_length_a 11.1837(13)
_cell_length_b 14.2473(16)
_cell_length_c 19.720(2)
_cell_measurement_reflns_used 5444
_cell_measurement_temperature 298(2)
_cell_measurement_theta_max 22.55
_cell_measurement_theta_min 2.19
_cell_volume 2819.3(5)
_computing_cell_refinement 'Bruker SMART'
_computing_data_collection 'Bruker SMART'
_computing_data_reduction 'Bruker SAINT'
_computing_molecular_graphics 'Bruker SHELXTL'
_computing_publication_material 'Bruker SHELXTL'
_computing_structure_refinement 'SHELXL-97 (Sheldrick, 1997)'
_computing_structure_solution 'SHELXS-97 (Sheldrick, 1990)'
_diffrn_ambient_temperature 298(2)
_diffrn_measured_fraction_theta_full 0.985
_diffrn_measured_fraction_theta_max 0.985
_diffrn_measurement_device_type 'CCD area detector'
_diffrn_measurement_method 'phi and omega scans'
_diffrn_radiation_monochromator graphite
_diffrn_radiation_source 'fine-focus sealed tube'
_diffrn_radiation_type MoK\a
_diffrn_radiation_wavelength 0.71073
_diffrn_reflns_av_R_equivalents 0.0615
_diffrn_reflns_av_sigmaI/netI 0.0809
_diffrn_reflns_limit_h_max 14
_diffrn_reflns_limit_h_min -14
_diffrn_reflns_limit_k_max 17
_diffrn_reflns_limit_k_min -15
_diffrn_reflns_limit_l_max 23
_diffrn_reflns_limit_l_min -24
_diffrn_reflns_number 30234
_diffrn_reflns_theta_full 26.50
_diffrn_reflns_theta_max 26.50
_diffrn_reflns_theta_min 1.59
_exptl_absorpt_coefficient_mu 0.979
_exptl_absorpt_correction_T_max 0.9619
_exptl_absorpt_correction_T_min 0.8261
_exptl_absorpt_correction_type multi-scan
_exptl_absorpt_process_details 'SADABS, (Sheldrick, 1997)'
_exptl_crystal_colour green
_exptl_crystal_density_diffrn 1.588
_exptl_crystal_density_method 'not measured'
_exptl_crystal_description block
_exptl_crystal_F_000 1382
_exptl_crystal_size_max 0.23
_exptl_crystal_size_mid 0.10
_exptl_crystal_size_min 0.04
_refine_diff_density_max 0.963
_refine_diff_density_min -0.491
_refine_diff_density_rms 0.105
_refine_ls_extinction_method none
_refine_ls_goodness_of_fit_ref 0.978
_refine_ls_hydrogen_treatment constr
_refine_ls_matrix_type full
_refine_ls_number_parameters 812
_refine_ls_number_reflns 11484
_refine_ls_number_restraints 6
_refine_ls_restrained_S_all 0.979
_refine_ls_R_factor_all 0.1084
_refine_ls_R_factor_gt 0.0642
_refine_ls_shift/su_max 0.000
_refine_ls_shift/su_mean 0.000
_refine_ls_structure_factor_coef Fsqd
_refine_ls_weighting_details 'calc w=1/[\s^2^(Fo^2^)+(0.0990P)^2^+0.0000P] where P=(Fo^2^+2Fc^2^)/3'
_refine_ls_weighting_scheme calc
_refine_ls_wR_factor_gt 0.1590
_refine_ls_wR_factor_ref 0.1761
_reflns_number_gt 7148
_reflns_number_total 11484
_reflns_threshold_expression >2sigma(I)
_cod_data_source_file c1dt10695c.txt
_cod_data_source_block 7b
_cod_depositor_comments
;
The following automatic conversions were performed:

'_symmetry_cell_setting' value 'Triclinic' changed to 'triclinic'
according to /home/saulius/struct/CIF-dictionaries/cif_core.dic
dictionary named 'cif_core.dic' version 2.4.1 from 2010-06-29.

Automatic conversion script
Id: cif_fix_values 1715 2011-07-08 13:25:40Z adriana 
;
_cod_original_sg_symbol_Hall '-p 1'
_cod_database_code 7017183

loop_
_symmetry_equiv_pos_as_xyz
'x, y, z'
'-x, -y, -z'

loop_
_atom_site_label
_atom_site_type_symbol
_atom_site_fract_x
_atom_site_fract_y
_atom_site_fract_z
_atom_site_U_iso_or_equiv
_atom_site_adp_type
_atom_site_occupancy
_atom_site_symmetry_multiplicity
_atom_site_calc_flag
_atom_site_refinement_flags
_atom_site_disorder_assembly
_atom_site_disorder_group
Cu1 Cu 0.24959(4) 0.23468(4) 0.30478(3) 0.03815(16) Uani 1 1 d . . .
Cu2 Cu 0.15388(4) -0.01763(4) 0.23881(3) 0.04087(16) Uani 1 1 d . . .
C1 C 0.1357(4) 0.3096(4) 0.1545(3) 0.0547(12) Uani 1 1 d . . .
H1A H 0.1244 0.2481 0.1481 0.066 Uiso 1 1 calc R . .
H1B H 0.1212 0.3642 0.1086 0.066 Uiso 1 1 calc R . .
C2 C 0.0437(4) 0.3445(3) 0.2086(3) 0.0484(11) Uani 1 1 d . . .
C3 C -0.1312(4) 0.4124(3) 0.2597(3) 0.0545(13) Uani 1 1 d . . .
C4 C -0.2509(5) 0.4624(4) 0.2787(4) 0.0759(18) Uani 1 1 d . . .
H4 H -0.3140 0.5025 0.2444 0.091 Uiso 1 1 calc R . .
C5 C -0.2727(5) 0.4511(5) 0.3490(4) 0.084(2) Uani 1 1 d . . .
H5 H -0.3522 0.4849 0.3628 0.100 Uiso 1 1 calc R . .
C6 C -0.1803(5) 0.3905(4) 0.4015(3) 0.0709(15) Uani 1 1 d . . .
H6 H -0.2000 0.3830 0.4494 0.085 Uiso 1 1 calc R . .
C7 C -0.0590(4) 0.3412(4) 0.3834(3) 0.0549(12) Uani 1 1 d . . .
H7 H 0.0035 0.3014 0.4181 0.066 Uiso 1 1 calc R . .
C8 C -0.0358(4) 0.3538(3) 0.3123(3) 0.0460(11) Uani 1 1 d . . .
C9 C 0.3117(5) 0.3764(4) 0.1584(3) 0.0613(14) Uani 1 1 d . . .
H9A H 0.2566 0.4320 0.1213 0.074 Uiso 1 1 calc R . .
H9B H 0.3953 0.3578 0.1386 0.074 Uiso 1 1 calc R . .
C10 C 0.3170(4) 0.4141(3) 0.2200(3) 0.0468(11) Uani 1 1 d . . .
C11 C 0.3484(4) 0.5110(4) 0.2804(3) 0.0593(14) Uani 1 1 d . . .
C12 C 0.3727(5) 0.5844(4) 0.3046(5) 0.085(2) Uani 1 1 d . . .
H12 H 0.3911 0.6425 0.2730 0.102 Uiso 1 1 calc R . .
C13 C 0.3686(5) 0.5675(5) 0.3774(5) 0.088(2) Uani 1 1 d . . .
H13 H 0.3839 0.6152 0.3957 0.106 Uiso 1 1 calc R . .
C14 C 0.3422(5) 0.4813(5) 0.4234(4) 0.0797(18) Uani 1 1 d . . .
H14 H 0.3401 0.4721 0.4723 0.096 Uiso 1 1 calc R . .
C15 C 0.3185(4) 0.4076(4) 0.3998(3) 0.0609(13) Uani 1 1 d . . .
H15 H 0.3012 0.3492 0.4317 0.073 Uiso 1 1 calc R . .
C16 C 0.3216(4) 0.4241(3) 0.3277(3) 0.0462(11) Uani 1 1 d . . .
C17 C 0.3549(4) 0.1931(4) 0.1665(3) 0.0563(12) Uani 1 1 d . . .
H17A H 0.4010 0.2141 0.1230 0.068 Uiso 1 1 calc R . .
H17B H 0.3099 0.1484 0.1602 0.068 Uiso 1 1 calc R . .
C18 C 0.4446(4) 0.1355(3) 0.2289(2) 0.0429(10) Uani 1 1 d . . .
C19 C 0.6087(4) 0.0242(3) 0.2955(2) 0.0451(10) Uani 1 1 d . . .
C20 C 0.7200(4) -0.0501(4) 0.3246(3) 0.0563(13) Uani 1 1 d . . .
H20 H 0.7776 -0.0855 0.2973 0.068 Uiso 1 1 calc R . .
C21 C 0.7414(4) -0.0692(4) 0.3962(3) 0.0629(14) Uani 1 1 d . . .
H21 H 0.8158 -0.1186 0.4175 0.076 Uiso 1 1 calc R . .
C22 C 0.6558(4) -0.0173(4) 0.4381(3) 0.0587(13) Uani 1 1 d . . .
H22 H 0.6738 -0.0329 0.4863 0.070 Uiso 1 1 calc R . .
C23 C 0.5442(4) 0.0573(4) 0.4085(2) 0.0496(11) Uani 1 1 d . . .
H23 H 0.4872 0.0931 0.4359 0.060 Uiso 1 1 calc R . .
C24 C 0.5207(3) 0.0765(3) 0.3372(2) 0.0400(10) Uani 1 1 d . . .
C25 C 0.0882(4) 0.0793(4) 0.0817(2) 0.0548(12) Uani 1 1 d . . .
H25A H 0.0523 0.0729 0.0411 0.066 Uiso 1 1 calc R . .
H25B H 0.1385 0.1264 0.0638 0.066 Uiso 1 1 calc R . .
C26 C -0.0143(4) 0.1206(3) 0.1281(2) 0.0435(10) Uani 1 1 d . . .
C27 C -0.1894(4) 0.2147(3) 0.1648(3) 0.0461(11) Uani 1 1 d . . .
C28 C -0.3072(4) 0.2828(4) 0.1722(3) 0.0596(14) Uani 1 1 d . . .
H28 H -0.3588 0.3266 0.1328 0.071 Uiso 1 1 calc R . .
C29 C -0.3423(4) 0.2814(4) 0.2408(3) 0.0630(14) Uani 1 1 d . . .
H29 H -0.4201 0.3259 0.2480 0.076 Uiso 1 1 calc R . .
C30 C -0.2662(4) 0.2160(4) 0.3000(3) 0.0583(13) Uani 1 1 d . . .
H30 H -0.2935 0.2185 0.3456 0.070 Uiso 1 1 calc R . .
C31 C -0.1507(4) 0.1475(3) 0.2924(3) 0.0463(11) Uani 1 1 d . . .
H31 H -0.1003 0.1029 0.3321 0.056 Uiso 1 1 calc R . .
C32 C -0.1126(4) 0.1474(3) 0.2238(2) 0.0408(10) Uani 1 1 d . . .
C33 C 0.1186(5) -0.1079(4) 0.1249(3) 0.0588(13) Uani 1 1 d . . .
H33A H 0.1794 -0.1529 0.1016 0.071 Uiso 1 1 calc R . .
H33B H 0.0414 -0.0775 0.0965 0.071 Uiso 1 1 calc R . .
C34 C 0.0925(4) -0.1721(3) 0.1971(2) 0.0446(10) Uani 1 1 d . . .
C35 C 0.0371(4) -0.2979(3) 0.2778(3) 0.0474(11) Uani 1 1 d . . .
C36 C 0.0011(4) -0.3845(4) 0.3174(3) 0.0607(14) Uani 1 1 d . . .
H36 H -0.0156 -0.4280 0.2955 0.073 Uiso 1 1 calc R . .
C37 C -0.0087(5) -0.4033(4) 0.3903(3) 0.0638(14) Uani 1 1 d . . .
H37 H -0.0328 -0.4606 0.4184 0.077 Uiso 1 1 calc R . .
C38 C 0.0163(4) -0.3388(4) 0.4224(3) 0.0571(13) Uani 1 1 d . . .
H38 H 0.0084 -0.3538 0.4718 0.068 Uiso 1 1 calc R . .
C39 C 0.0525(4) -0.2534(3) 0.3841(3) 0.0500(11) Uani 1 1 d . . .
H39 H 0.0694 -0.2109 0.4067 0.060 Uiso 1 1 calc R . .
C40 C 0.0630(4) -0.2321(3) 0.3099(2) 0.0414(10) Uani 1 1 d . . .
C41 C 0.3040(5) -0.0453(4) 0.1068(3) 0.0662(14) Uani 1 1 d . . .
H41A H 0.3247 -0.0872 0.0747 0.079 Uiso 1 1 calc R . .
H41B H 0.3224 0.0196 0.0828 0.079 Uiso 1 1 calc R . .
C42 C 0.3796(4) -0.1019(4) 0.1741(3) 0.0549(12) Uani 1 1 d . . .
C43 C 0.5352(4) -0.1965(4) 0.2516(4) 0.0711(17) Uani 1 1 d . . .
C44 C 0.6464(5) -0.2634(5) 0.2894(5) 0.102(3) Uani 1 1 d . . .
H44 H 0.7156 -0.2954 0.2661 0.123 Uiso 1 1 calc R . .
C45 C 0.6498(6) -0.2798(5) 0.3601(5) 0.110(3) Uani 1 1 d . . .
H45 H 0.7236 -0.3220 0.3858 0.132 Uiso 1 1 calc R . .
C46 C 0.5456(5) -0.2352(4) 0.3963(4) 0.089(2) Uani 1 1 d . . .
H46 H 0.5506 -0.2490 0.4455 0.107 Uiso 1 1 calc R . .
C47 C 0.4343(5) -0.1702(4) 0.3594(3) 0.0700(16) Uani 1 1 d . . .
H47 H 0.3645 -0.1404 0.3834 0.084 Uiso 1 1 calc R . .
C48 C 0.4302(4) -0.1515(3) 0.2872(3) 0.0534(12) Uani 1 1 d . . .
C49 C 0.1701(3) 0.0624(3) 0.3643(2) 0.0333(9) Uani 1 1 d . . .
C50 C 0.1151(4) -0.0114(3) 0.4215(2) 0.0450(10) Uani 1 1 d . . .
H50A H 0.1837 -0.0689 0.4488 0.054 Uiso 1 1 calc R . .
H50B H 0.0683 -0.0399 0.3985 0.054 Uiso 1 1 calc R . .
C51 C 0.0290(4) 0.0373(3) 0.4726(2) 0.0412(10) Uani 1 1 d . . .
H51A H 0.0765 0.0629 0.4974 0.049 Uiso 1 1 calc R . .
H51B H -0.0380 0.0965 0.4454 0.049 Uiso 1 1 calc R . .
Cl1 Cl 0.43439(14) 0.64898(14) 0.03956(9) 0.0794(4) Uani 1 1 d D . .
Cl2 Cl -0.00515(15) 0.64793(10) 0.06382(8) 0.0725(4) Uani 1 1 d . . .
Cl3 Cl 0.76373(14) 0.97601(12) 0.09547(9) 0.0770(4) Uani 1 1 d . . .
N1 N 0.2650(3) 0.2856(3) 0.1805(2) 0.0476(9) Uani 1 1 d . . .
N2 N 0.0729(3) 0.3138(3) 0.27778(19) 0.0428(8) Uani 1 1 d . . .
N3 N -0.0772(4) 0.4046(3) 0.1950(2) 0.0567(11) Uani 1 1 d . . .
H3 H -0.1140 0.4329 0.1537 0.068 Uiso 1 1 calc R . .
N4 N 0.3022(3) 0.3654(3) 0.2872(2) 0.0439(9) Uani 1 1 d . . .
N5 N 0.3445(4) 0.5029(3) 0.2125(3) 0.0653(12) Uani 1 1 d . . .
H5A H 0.3573 0.5464 0.1727 0.078 Uiso 1 1 calc R . .
N6 N 0.4180(3) 0.1456(3) 0.29281(18) 0.0400(8) Uani 1 1 d . . .
N7 N 0.5568(3) 0.0646(3) 0.2275(2) 0.0496(9) Uani 1 1 d . . .
H7A H 0.5904 0.0474 0.1905 0.060 Uiso 1 1 calc R . .
N8 N 0.1675(3) -0.0238(3) 0.12546(19) 0.0474(9) Uani 1 1 d . . .
N9 N -0.0033(3) 0.0896(2) 0.19831(18) 0.0391(8) Uani 1 1 d . . .
N10 N -0.1239(3) 0.1945(3) 0.1057(2) 0.0518(10) Uani 1 1 d . . .
H10 H -0.1492 0.2244 0.0618 0.062 Uiso 1 1 calc R . .
N11 N 0.0980(3) -0.1532(3) 0.25694(19) 0.0414(8) Uani 1 1 d . . .
N12 N 0.0582(4) -0.2572(3) 0.2063(2) 0.0538(10) Uani 1 1 d . . .
H12A H 0.0507 -0.2820 0.1732 0.065 Uiso 1 1 calc R . .
N13 N 0.3331(3) -0.0913(3) 0.2367(2) 0.0505(10) Uani 1 1 d . . .
N14 N 0.4986(4) -0.1635(4) 0.1806(3) 0.0770(15) Uani 1 1 d . . .
H14A H 0.5449 -0.1798 0.1464 0.092 Uiso 1 1 calc R . .
O1 O 0.2025(2) 0.1267(2) 0.38421(14) 0.0391(6) Uani 1 1 d . . .
O2 O 0.1813(2) 0.0598(2) 0.30147(15) 0.0401(7) Uani 1 1 d . . .
O3 O 0.4977(9) 0.5398(9) 0.0806(6) 0.109(4) Uani 0.53 1 d P A 1
O4 O 0.3326(10) 0.6394(12) 0.0031(7) 0.134(4) Uani 0.53 1 d P A 1
O5 O 0.5152(13) 0.6850(12) -0.0078(8) 0.108(5) Uani 0.53 1 d P A 1
O6 O 0.3962(6) 0.6933(4) 0.0933(3) 0.1316(19) Uani 1 1 d . A .
O3' O 0.4193(14) 0.5544(7) 0.0551(8) 0.125(5) Uani 0.47 1 d PD A 2
O4' O 0.3566(11) 0.7232(11) -0.0153(7) 0.185(8) Uani 0.47 1 d PD A 2
O5' O 0.5588(8) 0.6468(13) 0.0187(11) 0.127(7) Uani 0.47 1 d PD A 2
O7 O 0.0657(5) 0.5537(4) 0.0522(3) 0.1308(19) Uani 1 1 d . . .
O8 O -0.1083(5) 0.6939(3) 0.0134(2) 0.1024(14) Uani 1 1 d . . .
O9 O 0.0643(4) 0.7199(3) 0.0528(2) 0.0900(13) Uani 1 1 d . . .
O10 O -0.0520(6) 0.6289(4) 0.1336(2) 0.1199(19) Uani 1 1 d . . .
O11 O 0.6319(4) 1.0235(4) 0.0918(2) 0.1057(15) Uani 1 1 d . . .
O12 O 0.7937(7) 0.8776(5) 0.0887(4) 0.170(3) Uani 1 1 d . . .
O13 O 0.8114(4) 0.9722(4) 0.1622(2) 0.1033(15) Uani 1 1 d . . .
O14 O 0.8207(4) 1.0346(4) 0.0379(2) 0.0990(14) Uani 1 1 d . . .
O15 O 0.7875(4) 0.4849(4) 0.0689(2) 0.1094(16) Uani 1 1 d . . .
H15A H 0.7106 0.4996 0.0724 0.164 Uiso 1 1 d R . .
H15B H 0.8296 0.4734 0.0346 0.164 Uiso 1 1 d R . .
O16 O 0.6152(9) 0.8211(9) 0.0407(7) 0.139(4) Uani 0.52 1 d P B 1
H16A H 0.5873 0.7835 0.0270 0.167 Uiso 0.52 1 d PR B 1
H16B H 0.6877 0.8117 0.0523 0.167 Uiso 0.52 1 d PR B 1
O17 O 0.6672(8) 0.7071(8) 0.1203(6) 0.107(3) Uani 0.48 1 d P C 2
H17C H 0.6353 0.6903 0.0920 0.128 Uiso 0.48 1 d PR C 2
H17D H 0.7442 0.6859 0.1246 0.128 Uiso 0.48 1 d PR C 2

loop_
_atom_site_aniso_label
_atom_site_aniso_U_11
_atom_site_aniso_U_22
_atom_site_aniso_U_33
_atom_site_aniso_U_23
_atom_site_aniso_U_13
_atom_site_aniso_U_12
Cu1 0.0311(3) 0.0368(3) 0.0438(3) -0.0088(2) 0.0021(2) -0.0110(2)
Cu2 0.0352(3) 0.0387(3) 0.0489(3) -0.0204(2) -0.0022(2) -0.0039(2)
C1 0.051(3) 0.062(3) 0.052(3) -0.011(2) -0.011(2) -0.023(2)
C2 0.044(2) 0.037(2) 0.065(3) -0.010(2) -0.011(2) -0.0166(19)
C3 0.044(3) 0.036(2) 0.081(4) -0.015(2) -0.014(3) -0.009(2)
C4 0.040(3) 0.054(3) 0.130(6) -0.034(4) -0.020(3) 0.001(2)
C5 0.039(3) 0.082(4) 0.141(6) -0.067(4) 0.002(3) 0.000(3)
C6 0.053(3) 0.074(4) 0.085(4) -0.040(3) 0.007(3) -0.006(3)
C7 0.042(3) 0.053(3) 0.072(4) -0.026(3) -0.003(2) -0.010(2)
C8 0.035(2) 0.035(2) 0.067(3) -0.014(2) -0.006(2) -0.0080(18)
C9 0.067(3) 0.066(3) 0.046(3) 0.005(2) -0.008(2) -0.035(3)
C10 0.036(2) 0.041(2) 0.058(3) -0.005(2) -0.006(2) -0.0144(18)
C11 0.037(2) 0.040(3) 0.098(4) -0.020(3) -0.006(3) -0.007(2)
C12 0.053(3) 0.045(3) 0.168(7) -0.044(4) -0.007(4) -0.016(2)
C13 0.057(3) 0.080(5) 0.154(7) -0.077(5) -0.008(4) -0.011(3)
C14 0.073(4) 0.087(4) 0.102(5) -0.060(4) 0.000(3) -0.022(3)
C15 0.047(3) 0.065(3) 0.077(4) -0.035(3) 0.001(2) -0.013(2)
C16 0.030(2) 0.039(2) 0.071(3) -0.021(2) -0.005(2) -0.0075(17)
C17 0.055(3) 0.065(3) 0.044(3) -0.017(2) 0.004(2) -0.011(2)
C18 0.045(2) 0.045(2) 0.039(3) -0.014(2) 0.0098(19) -0.016(2)
C19 0.045(2) 0.043(2) 0.048(3) -0.017(2) 0.011(2) -0.0152(19)
C20 0.041(2) 0.052(3) 0.072(4) -0.023(3) 0.009(2) -0.006(2)
C21 0.040(3) 0.056(3) 0.080(4) -0.015(3) 0.000(3) -0.003(2)
C22 0.046(3) 0.067(3) 0.050(3) -0.007(3) -0.002(2) -0.011(2)
C23 0.041(2) 0.059(3) 0.043(3) -0.014(2) 0.006(2) -0.010(2)
C24 0.031(2) 0.041(2) 0.044(3) -0.0078(19) 0.0063(18) -0.0123(17)
C25 0.063(3) 0.055(3) 0.044(3) -0.018(2) 0.004(2) -0.012(2)
C26 0.052(3) 0.039(2) 0.041(3) -0.015(2) -0.005(2) -0.0115(19)
C27 0.040(2) 0.040(2) 0.059(3) -0.015(2) -0.008(2) -0.0103(19)
C28 0.036(2) 0.050(3) 0.087(4) -0.018(3) -0.013(3) -0.006(2)
C29 0.034(2) 0.056(3) 0.104(5) -0.038(3) 0.008(3) -0.009(2)
C30 0.041(3) 0.064(3) 0.079(4) -0.037(3) 0.017(2) -0.019(2)
C31 0.037(2) 0.051(3) 0.054(3) -0.025(2) 0.006(2) -0.0103(19)
C32 0.033(2) 0.041(2) 0.053(3) -0.020(2) -0.0034(19) -0.0112(17)
C33 0.077(3) 0.055(3) 0.052(3) -0.027(2) -0.001(3) -0.019(3)
C34 0.045(2) 0.038(2) 0.051(3) -0.019(2) -0.001(2) -0.0080(19)
C35 0.042(2) 0.040(2) 0.059(3) -0.017(2) -0.005(2) -0.0072(19)
C36 0.056(3) 0.040(3) 0.088(4) -0.018(3) -0.014(3) -0.015(2)
C37 0.058(3) 0.041(3) 0.085(4) -0.004(3) -0.003(3) -0.020(2)
C38 0.055(3) 0.046(3) 0.062(3) -0.009(2) -0.001(2) -0.011(2)
C39 0.050(3) 0.039(2) 0.058(3) -0.015(2) -0.005(2) -0.007(2)
C40 0.031(2) 0.035(2) 0.056(3) -0.018(2) -0.0043(19) -0.0014(17)
C41 0.060(3) 0.082(4) 0.066(4) -0.040(3) 0.022(3) -0.023(3)
C42 0.042(3) 0.058(3) 0.075(4) -0.039(3) 0.016(2) -0.015(2)
C43 0.039(3) 0.059(3) 0.130(6) -0.058(4) 0.000(3) -0.006(2)
C44 0.033(3) 0.075(4) 0.215(9) -0.084(6) -0.017(4) 0.007(3)
C45 0.060(4) 0.079(4) 0.188(9) -0.050(5) -0.059(5) 0.008(3)
C46 0.066(4) 0.061(4) 0.128(6) -0.014(4) -0.038(4) -0.008(3)
C47 0.048(3) 0.055(3) 0.099(5) -0.018(3) -0.017(3) -0.006(2)
C48 0.034(2) 0.045(3) 0.084(4) -0.028(3) -0.006(2) -0.0053(19)
C49 0.0266(18) 0.033(2) 0.039(3) -0.0089(18) -0.0023(16) -0.0079(15)
C50 0.051(2) 0.042(2) 0.045(3) -0.015(2) 0.010(2) -0.019(2)
C51 0.046(2) 0.041(2) 0.039(3) -0.0124(19) 0.0074(19) -0.0187(19)
Cl1 0.0683(9) 0.0922(11) 0.0670(10) -0.0204(9) -0.0047(8) -0.0128(8)
Cl2 0.1030(11) 0.0509(7) 0.0628(9) -0.0187(6) -0.0087(8) -0.0188(7)
Cl3 0.0796(10) 0.0857(10) 0.0766(11) -0.0489(9) 0.0271(8) -0.0231(8)
N1 0.048(2) 0.047(2) 0.047(2) -0.0099(18) -0.0034(17) -0.0169(17)
N2 0.0385(19) 0.0415(19) 0.050(2) -0.0148(17) -0.0028(16) -0.0135(15)
N3 0.048(2) 0.048(2) 0.071(3) -0.008(2) -0.021(2) -0.0153(18)
N4 0.0366(18) 0.0372(19) 0.056(3) -0.0119(18) -0.0016(16) -0.0112(15)
N5 0.061(3) 0.042(2) 0.083(3) 0.003(2) -0.008(2) -0.0223(19)
N6 0.0370(18) 0.0426(19) 0.038(2) -0.0089(16) 0.0055(15) -0.0133(15)
N7 0.051(2) 0.052(2) 0.049(2) -0.0221(19) 0.0136(18) -0.0159(18)
N8 0.054(2) 0.045(2) 0.043(2) -0.0196(17) 0.0065(17) -0.0108(17)
N9 0.0400(18) 0.0408(19) 0.038(2) -0.0181(16) -0.0004(15) -0.0074(15)
N10 0.055(2) 0.046(2) 0.048(2) -0.0123(18) -0.0157(19) -0.0038(18)
N11 0.0436(19) 0.0354(18) 0.043(2) -0.0121(16) -0.0026(16) -0.0089(15)
N12 0.060(2) 0.046(2) 0.062(3) -0.025(2) -0.008(2) -0.0152(19)
N13 0.0350(19) 0.044(2) 0.071(3) -0.024(2) 0.0010(18) -0.0037(16)
N14 0.038(2) 0.088(3) 0.130(5) -0.077(3) 0.019(3) -0.013(2)
O1 0.0413(15) 0.0425(16) 0.0368(16) -0.0121(13) 0.0044(12) -0.0186(13)
O2 0.0430(15) 0.0473(17) 0.0348(17) -0.0172(13) 0.0039(12) -0.0168(13)
O3 0.072(6) 0.113(8) 0.092(8) 0.016(6) -0.002(5) -0.008(5)
O4 0.099(8) 0.163(12) 0.147(11) -0.060(10) -0.029(7) -0.028(8)
O5 0.136(11) 0.091(9) 0.088(9) -0.002(6) 0.041(9) -0.059(9)
O6 0.145(5) 0.133(5) 0.128(5) -0.072(4) 0.022(4) -0.031(4)
O3' 0.165(15) 0.093(10) 0.129(13) -0.040(9) 0.039(11) -0.060(11)
O4' 0.154(13) 0.210(17) 0.136(11) 0.078(11) -0.098(10) -0.091(12)
O5' 0.096(10) 0.117(15) 0.15(2) -0.040(12) 0.012(9) -0.018(8)
O7 0.143(4) 0.078(3) 0.163(5) -0.063(3) -0.008(4) 0.007(3)
O8 0.128(4) 0.082(3) 0.093(3) -0.013(2) -0.039(3) -0.030(3)
O9 0.118(3) 0.092(3) 0.078(3) -0.028(2) 0.002(2) -0.056(3)
O10 0.220(6) 0.102(4) 0.064(3) -0.021(3) 0.013(3) -0.092(4)
O11 0.088(3) 0.150(4) 0.089(3) -0.048(3) 0.013(3) -0.042(3)
O12 0.212(7) 0.122(5) 0.224(7) -0.117(5) 0.075(6) -0.072(5)
O13 0.108(3) 0.138(4) 0.062(3) -0.044(3) 0.013(2) -0.024(3)
O14 0.109(3) 0.148(4) 0.055(3) -0.037(3) 0.029(2) -0.062(3)
O15 0.087(3) 0.141(4) 0.091(3) -0.008(3) -0.026(2) -0.043(3)
O16 0.119(8) 0.176(11) 0.182(11) -0.112(10) 0.047(8) -0.080(8)
O17 0.075(6) 0.131(9) 0.142(9) -0.091(8) 0.023(6) -0.027(6)

loop_
_atom_type_symbol
_atom_type_description
_atom_type_scat_dispersion_real
_atom_type_scat_dispersion_imag
_atom_type_scat_source
C C 0.0033 0.0016 'International Tables Vol C Tables 4.2.6.8 and 6.1.1.4'
H H 0.0000 0.0000 'International Tables Vol C Tables 4.2.6.8 and 6.1.1.4'
N N 0.0061 0.0033 'International Tables Vol C Tables 4.2.6.8 and 6.1.1.4'
O O 0.0106 0.0060 'International Tables Vol C Tables 4.2.6.8 and 6.1.1.4'
Cl Cl 0.1484 0.1585 'International Tables Vol C Tables 4.2.6.8 and 6.1.1.4'
Cu Cu 0.3201 1.2651 'International Tables Vol C Tables 4.2.6.8 and 6.1.1.4'

loop_
_geom_angle_atom_site_label_1
_geom_angle_atom_site_label_2
_geom_angle_atom_site_label_3
_geom_angle
_geom_angle_site_symmetry_1
N6 Cu1 N2 155.11(15) .
N6 Cu1 O1 95.34(12) .
N2 Cu1 O1 92.55(13) .
N6 Cu1 N4 95.36(14) .
N2 Cu1 N4 93.56(13) .
O1 Cu1 N4 140.17(14) .
N6 Cu1 N1 78.96(13) .
N2 Cu1 N1 79.83(14) .
O1 Cu1 N1 139.96(12) .
N4 Cu1 N1 79.80(14) .
N13 Cu2 N9 153.99(16) .
N13 Cu2 O2 93.03(14) .
N9 Cu2 O2 92.95(12) .
N13 Cu2 N11 93.96(14) .
N9 Cu2 N11 99.69(13) .
O2 Cu2 N11 134.66(13) .
N13 Cu2 N8 80.37(15) .
N9 Cu2 N8 79.95(13) .
O2 Cu2 N8 143.95(13) .
N11 Cu2 N8 81.34(14) .
N1 C1 C2 108.7(4) .
N1 C1 H1A 109.9 .
C2 C1 H1A 109.9 .
N1 C1 H1B 109.9 .
C2 C1 H1B 109.9 .
H1A C1 H1B 108.3 .
N2 C2 N3 111.9(4) .
N2 C2 C1 122.3(4) .
N3 C2 C1 125.7(4) .
N3 C3 C4 133.3(5) .
N3 C3 C8 106.1(4) .
C4 C3 C8 120.5(6) .
C5 C4 C3 117.6(5) .
C5 C4 H4 121.2 .
C3 C4 H4 121.2 .
C4 C5 C6 122.2(5) .
C4 C5 H5 118.9 .
C6 C5 H5 118.9 .
C7 C6 C5 121.1(6) .
C7 C6 H6 119.5 .
C5 C6 H6 119.5 .
C8 C7 C6 117.0(5) .
C8 C7 H7 121.5 .
C6 C7 H7 121.5 .
C7 C8 N2 130.7(4) .
C7 C8 C3 121.5(4) .
N2 C8 C3 107.7(5) .
N1 C9 C10 111.4(4) .
N1 C9 H9A 109.3 .
C10 C9 H9A 109.3 .
N1 C9 H9B 109.3 .
C10 C9 H9B 109.3 .
H9A C9 H9B 108.0 .
N4 C10 N5 111.4(4) .
N4 C10 C9 125.6(4) .
N5 C10 C9 123.0(4) .
C12 C11 N5 132.7(6) .
C12 C11 C16 121.4(6) .
N5 C11 C16 105.9(4) .
C13 C12 C11 117.1(6) .
C13 C12 H12 121.5 .
C11 C12 H12 121.5 .
C14 C13 C12 120.9(6) .
C14 C13 H13 119.6 .
C12 C13 H13 119.6 .
C13 C14 C15 122.5(6) .
C13 C14 H14 118.8 .
C15 C14 H14 118.8 .
C16 C15 C14 117.0(6) .
C16 C15 H15 121.5 .
C14 C15 H15 121.5 .
C15 C16 C11 121.2(5) .
C15 C16 N4 131.1(4) .
C11 C16 N4 107.7(5) .
N1 C17 C18 108.7(4) .
N1 C17 H17A 109.9 .
C18 C17 H17A 109.9 .
N1 C17 H17B 109.9 .
C18 C17 H17B 109.9 .
H17A C17 H17B 108.3 .
N6 C18 N7 112.3(4) .
N6 C18 C17 122.7(4) .
N7 C18 C17 124.9(4) .
N7 C19 C20 133.1(4) .
N7 C19 C24 105.3(4) .
C20 C19 C24 121.6(4) .
C21 C20 C19 116.6(4) .
C21 C20 H20 121.7 .
C19 C20 H20 121.7 .
C20 C21 C22 122.5(4) .
C20 C21 H21 118.8 .
C22 C21 H21 118.8 .
C23 C22 C21 120.7(5) .
C23 C22 H22 119.6 .
C21 C22 H22 119.6 .
C24 C23 C22 117.5(4) .
C24 C23 H23 121.2 .
C22 C23 H23 121.2 .
C23 C24 N6 131.0(4) .
C23 C24 C19 121.1(4) .
N6 C24 C19 107.9(4) .
N8 C25 C26 108.0(4) .
N8 C25 H25A 110.1 .
C26 C25 H25A 110.1 .
N8 C25 H25B 110.1 .
C26 C25 H25B 110.1 .
H25A C25 H25B 108.4 .
N9 C26 N10 111.4(4) .
N9 C26 C25 122.3(4) .
N10 C26 C25 126.3(4) .
N10 C27 C28 132.4(4) .
N10 C27 C32 105.4(4) .
C28 C27 C32 122.2(5) .
C29 C28 C27 116.0(5) .
C29 C28 H28 122.0 .
C27 C28 H28 122.0 .
C28 C29 C30 122.5(4) .
C28 C29 H29 118.7 .
C30 C29 H29 118.7 .
C31 C30 C29 121.1(5) .
C31 C30 H30 119.4 .
C29 C30 H30 119.4 .
C30 C31 C32 117.6(4) .
C30 C31 H31 121.2 .
C32 C31 H31 121.2 .
C31 C32 N9 131.7(4) .
C31 C32 C27 120.4(4) .
N9 C32 C27 107.9(4) .
N8 C33 C34 114.1(4) .
N8 C33 H33A 108.7 .
C34 C33 H33A 108.7 .
N8 C33 H33B 108.7 .
C34 C33 H33B 108.7 .
H33A C33 H33B 107.6 .
N11 C34 N12 112.9(4) .
N11 C34 C33 125.6(4) .
N12 C34 C33 121.5(4) .
N12 C35 C36 133.0(5) .
N12 C35 C40 104.8(4) .
C36 C35 C40 122.2(5) .
C37 C36 C35 117.1(5) .
C37 C36 H36 121.5 .
C35 C36 H36 121.5 .
C36 C37 C38 121.2(5) .
C36 C37 H37 119.4 .
C38 C37 H37 119.4 .
C39 C38 C37 122.3(5) .
C39 C38 H38 118.9 .
C37 C38 H38 118.9 .
C38 C39 C40 117.8(5) .
C38 C39 H39 121.1 .
C40 C39 H39 121.1 .
N11 C40 C39 131.6(4) .
N11 C40 C35 109.0(4) .
C39 C40 C35 119.4(4) .
C42 C41 N8 108.4(4) .
C42 C41 H41A 110.0 .
N8 C41 H41A 110.0 .
C42 C41 H41B 110.0 .
N8 C41 H41B 110.0 .
H41A C41 H41B 108.4 .
N13 C42 N14 111.7(5) .
N13 C42 C41 121.2(4) .
N14 C42 C41 127.0(5) .
N14 C43 C48 105.6(4) .
N14 C43 C44 133.5(6) .
C48 C43 C44 120.8(7) .
C45 C44 C43 117.9(6) .
C45 C44 H44 121.0 .
C43 C44 H44 121.0 .
C44 C45 C46 121.8(6) .
C44 C45 H45 119.1 .
C46 C45 H45 119.1 .
C47 C46 C45 120.7(7) .
C47 C46 H46 119.6 .
C45 C46 H46 119.6 .
C48 C47 C46 118.2(6) .
C48 C47 H47 120.9 .
C46 C47 H47 120.9 .
C47 C48 C43 120.6(5) .
C47 C48 N13 131.2(4) .
C43 C48 N13 108.3(5) .
O2 C49 O1 122.8(4) .
O2 C49 C50 121.4(4) .
O1 C49 C50 115.8(4) .
C49 C50 C51 114.4(3) .
C49 C50 H50A 108.7 .
C51 C50 H50A 108.7 .
C49 C50 H50B 108.7 .
C51 C50 H50B 108.7 .
H50A C50 H50B 107.6 .
C51 C51 C50 113.2(4) 2_556
C51 C51 H51A 108.9 2_556
C50 C51 H51A 108.9 .
C51 C51 H51B 108.9 2_556
C50 C51 H51B 108.9 .
H51A C51 H51B 107.8 .
O5 Cl1 O3' 125.6(11) .
O5 Cl1 O6 117.0(9) .
O3' Cl1 O6 113.5(7) .
O5 Cl1 O4' 77.0(8) .
O3' Cl1 O4' 113.1(7) .
O6 Cl1 O4' 99.9(9) .
O3' Cl1 O5' 111.4(8) .
O6 Cl1 O5' 111.6(11) .
O4' Cl1 O5' 106.8(7) .
O5 Cl1 O4 110.7(9) .
O6 Cl1 O4 115.0(6) .
O5' Cl1 O4 131.2(11) .
O5 Cl1 O3 108.8(8) .
O6 Cl1 O3 101.6(6) .
O4' Cl1 O3 151.7(9) .
O4 Cl1 O3 102.1(8) .
O10 Cl2 O7 110.3(3) .
O10 Cl2 O9 108.6(3) .
O7 Cl2 O9 113.5(3) .
O10 Cl2 O8 109.5(3) .
O7 Cl2 O8 106.5(3) .
O9 Cl2 O8 108.4(3) .
O12 Cl3 O14 106.8(4) .
O12 Cl3 O11 110.7(4) .
O14 Cl3 O11 109.5(3) .
O12 Cl3 O13 111.3(4) .
O14 Cl3 O13 109.3(3) .
O11 Cl3 O13 109.2(3) .
C9 N1 C17 113.1(4) .
C9 N1 C1 113.3(4) .
C17 N1 C1 113.6(4) .
C9 N1 Cu1 107.6(3) .
C17 N1 Cu1 103.5(3) .
C1 N1 Cu1 104.6(3) .
C2 N2 C8 106.8(4) .
C2 N2 Cu1 116.5(3) .
C8 N2 Cu1 136.6(3) .
C2 N3 C3 107.5(4) .
C2 N3 H3 126.3 .
C3 N3 H3 126.3 .
C10 N4 C16 107.3(4) .
C10 N4 Cu1 114.9(3) .
C16 N4 Cu1 137.6(3) .
C10 N5 C11 107.7(4) .
C10 N5 H5A 126.2 .
C11 N5 H5A 126.2 .
C18 N6 C24 106.3(3) .
C18 N6 Cu1 116.4(3) .
C24 N6 Cu1 136.9(3) .
C18 N7 C19 108.2(4) .
C18 N7 H7A 125.9 .
C19 N7 H7A 125.9 .
C33 N8 C25 111.9(4) .
C33 N8 C41 112.2(4) .
C25 N8 C41 113.2(4) .
C33 N8 Cu2 107.3(3) .
C25 N8 Cu2 105.5(3) .
C41 N8 Cu2 106.2(3) .
C26 N9 C32 106.9(3) .
C26 N9 Cu2 115.9(3) .
C32 N9 Cu2 137.2(3) .
C26 N10 C27 108.4(4) .
C26 N10 H10 125.8 .
C27 N10 H10 125.8 .
C34 N11 C40 105.2(4) .
C34 N11 Cu2 111.1(3) .
C40 N11 Cu2 143.7(3) .
C34 N12 C35 108.1(4) .
C34 N12 H12A 125.9 .
C35 N12 H12A 125.9 .
C42 N13 C48 105.9(4) .
C42 N13 Cu2 117.0(3) .
C48 N13 Cu2 136.5(3) .
C42 N14 C43 108.5(4) .
C42 N14 H14A 125.7 .
C43 N14 H14A 125.7 .
C49 O1 Cu1 114.0(3) .
C49 O2 Cu2 142.3(3) .
H15A O15 H15B 126.7 .
H16A O16 H16B 128.9 .
H17C O17 H17D 117.7 .

loop_
_geom_bond_atom_site_label_1
_geom_bond_atom_site_label_2
_geom_bond_distance
_geom_bond_site_symmetry_2
Cu1 N6 1.953(3) .
Cu1 N2 1.963(3) .
Cu1 O1 1.975(3) .
Cu1 N4 2.043(3) .
Cu1 N1 2.327(4) .
Cu2 N13 1.950(3) .
Cu2 N9 1.957(3) .
Cu2 O2 2.001(3) .
Cu2 N11 2.128(3) .
Cu2 N8 2.255(4) .
C1 N1 1.477(5) .
C1 C2 1.505(7) .
C1 H1A 0.9700 .
C1 H1B 0.9700 .
C2 N2 1.327(6) .
C2 N3 1.348(5) .
C3 N3 1.382(7) .
C3 C4 1.385(7) .
C3 C8 1.410(6) .
C4 C5 1.351(9) .
C4 H4 0.9300 .
C5 C6 1.391(8) .
C5 H5 0.9300 .
C6 C7 1.390(7) .
C6 H6 0.9300 .
C7 C8 1.366(7) .
C7 H7 0.9300 .
C8 N2 1.387(6) .
C9 N1 1.469(6) .
C9 C10 1.491(7) .
C9 H9A 0.9700 .
C9 H9B 0.9700 .
C10 N4 1.303(5) .
C10 N5 1.354(6) .
C11 C12 1.386(7) .
C11 N5 1.387(7) .
C11 C16 1.388(6) .
C12 C13 1.376(9) .
C12 H12 0.9300 .
C13 C14 1.369(9) .
C13 H13 0.9300 .
C14 C15 1.381(7) .
C14 H14 0.9300 .
C15 C16 1.363(7) .
C15 H15 0.9300 .
C16 N4 1.401(5) .
C17 N1 1.473(6) .
C17 C18 1.497(6) .
C17 H17A 0.9700 .
C17 H17B 0.9700 .
C18 N6 1.312(5) .
C18 N7 1.343(5) .
C19 N7 1.378(6) .
C19 C20 1.379(6) .
C19 C24 1.410(6) .
C20 C21 1.377(7) .
C20 H20 0.9300 .
C21 C22 1.396(7) .
C21 H21 0.9300 .
C22 C23 1.385(6) .
C22 H22 0.9300 .
C23 C24 1.376(6) .
C23 H23 0.9300 .
C24 N6 1.401(5) .
C25 N8 1.478(5) .
C25 C26 1.492(6) .
C25 H25A 0.9700 .
C25 H25B 0.9700 .
C26 N9 1.314(5) .
C26 N10 1.337(5) .
C27 N10 1.381(6) .
C27 C28 1.394(6) .
C27 C32 1.396(6) .
C28 C29 1.369(7) .
C28 H28 0.9300 .
C29 C30 1.391(7) .
C29 H29 0.9300 .
C30 C31 1.380(6) .
C30 H30 0.9300 .
C31 C32 1.382(6) .
C31 H31 0.9300 .
C32 N9 1.393(5) .
C33 N8 1.469(6) .
C33 C34 1.483(7) .
C33 H33A 0.9700 .
C33 H33B 0.9700 .
C34 N11 1.304(5) .
C34 N12 1.337(5) .
C35 N12 1.369(6) .
C35 C36 1.388(6) .
C35 C40 1.397(6) .
C36 C37 1.376(7) .
C36 H36 0.9300 .
C37 C38 1.376(7) .
C37 H37 0.9300 .
C38 C39 1.369(6) .
C38 H38 0.9300 .
C39 C40 1.396(6) .
C39 H39 0.9300 .
C40 N11 1.396(5) .
C41 C42 1.486(7) .
C41 N8 1.494(6) .
C41 H41A 0.9700 .
C41 H41B 0.9700 .
C42 N13 1.330(6) .
C42 N14 1.333(6) .
C43 N14 1.379(7) .
C43 C48 1.395(7) .
C43 C44 1.404(8) .
C44 C45 1.339(10) .
C44 H44 0.9300 .
C45 C46 1.393(10) .
C45 H45 0.9300 .
C46 C47 1.391(7) .
C46 H46 0.9300 .
C47 C48 1.365(8) .
C47 H47 0.9300 .
C48 N13 1.400(6) .
C49 O2 1.246(5) .
C49 O1 1.262(4) .
C49 C50 1.506(5) .
C50 C51 1.510(6) .
C50 H50A 0.9700 .
C50 H50B 0.9700 .
C51 C51 1.509(8) 2_556
C51 H51A 0.9700 .
C51 H51B 0.9700 .
Cl1 O5 1.335(11) .
Cl1 O3' 1.344(7) .
Cl1 O6 1.373(5) .
Cl1 O4' 1.376(7) .
Cl1 O5' 1.407(8) .
Cl1 O4 1.464(10) .
Cl1 O3 1.472(10) .
Cl2 O10 1.398(5) .
Cl2 O7 1.405(4) .
Cl2 O9 1.426(4) .
Cl2 O8 1.434(4) .
Cl3 O12 1.382(5) .
Cl3 O14 1.408(4) .
Cl3 O11 1.411(5) .
Cl3 O13 1.444(4) .
N3 H3 0.8600 .
N5 H5A 0.8600 .
N7 H7A 0.8600 .
N10 H10 0.8600 .
N12 H12A 0.8600 .
N14 H14A 0.8600 .
O15 H15A 0.8200 .
O15 H15B 0.8199 .
O16 H16A 0.8200 .
O16 H16B 0.8199 .
O17 H17C 0.8200 .
O17 H17D 0.8200 .

loop_
_geom_hbond_atom_site_label_D
_geom_hbond_atom_site_label_H
_geom_hbond_atom_site_label_A
_geom_hbond_distance_DH
_geom_hbond_distance_HA
_geom_hbond_distance_DA
_geom_hbond_angle_DHA
_geom_hbond_site_symmetry_A
C28 H28 O4 0.93 2.57 3.279(15) 133 2_565
C25 H25B O8 0.97 2.45 3.235(7) 138 2_565
C25 H25A O14 0.97 2.56 3.199(6) 123 2_665
C20 H20 O13 0.93 2.55 3.217(7) 129 1_545
C17 H17A O5 0.97 2.54 3.487(13) 165 2_665
C9 H9A O7 0.97 2.47 3.401(7) 162 .
C1 H1B O7 0.97 2.46 3.287(7) 143 .
O16 H16B O12 0.82 2.03 2.719(12) 142 .
O16 H16A O5 0.82 2.13 2.95(2) 180 .
O17 H17C O5' 0.82 2.09 2.91(3) 178 .
O17 H17D O10 0.82 2.17 2.986(11) 179 1_655
O16 H16B O8 0.82 2.59 3.148(11) 127 1_655
O15 H15B O7 0.82 2.05 2.874(8) 179 2_665
O15 H15A O3 0.82 2.27 3.089(11) 179 .
N14 H14A O16 0.86 2.16 2.986(12) 162 1_545
N12 H12A O10 0.86 2.30 3.052(6) 147 1_545
N12 H12A O9 0.86 2.36 3.140(6) 152 1_545
N10 H10 O9 0.86 2.36 3.059(6) 139 2_565
N10 H10 O4 0.86 2.44 3.127(13) 137 2_565
N7 H7A O13 0.86 2.45 3.090(6) 131 1_545
N7 H7A O11 0.86 2.07 2.915(6) 167 1_545
N5 H5A O6 0.86 2.31 3.135(7) 160 .
N5 H5A O3 0.86 2.30 2.974(12) 136 .
N3 H3 O15 0.86 1.89 2.745(5) 172 1_455

loop_
_geom_torsion_atom_site_label_1
_geom_torsion_atom_site_label_2
_geom_torsion_atom_site_label_3
_geom_torsion_atom_site_label_4
_geom_torsion
_geom_torsion_site_symmetry_4
N1 C1 C2 N2 -27.3(6) .
N1 C1 C2 N3 156.3(4) .
N3 C3 C4 C5 178.2(5) .
C8 C3 C4 C5 -1.3(8) .
C3 C4 C5 C6 -0.9(9) .
C4 C5 C6 C7 2.0(9) .
C5 C6 C7 C8 -0.9(8) .
C6 C7 C8 N2 -178.7(4) .
C6 C7 C8 C3 -1.3(7) .
N3 C3 C8 C7 -177.1(4) .
C4 C3 C8 C7 2.5(7) .
N3 C3 C8 N2 0.8(5) .
C4 C3 C8 N2 -179.6(4) .
N1 C9 C10 N4 10.2(6) .
N1 C9 C10 N5 -173.1(4) .
N5 C11 C12 C13 -180.0(5) .
C16 C11 C12 C13 -0.3(7) .
C11 C12 C13 C14 0.4(8) .
C12 C13 C14 C15 0.0(9) .
C13 C14 C15 C16 -0.4(8) .
C14 C15 C16 C11 0.4(7) .
C14 C15 C16 N4 -180.0(4) .
C12 C11 C16 C15 -0.1(7) .
N5 C11 C16 C15 179.6(4) .
C12 C11 C16 N4 -179.7(4) .
N5 C11 C16 N4 0.0(4) .
N1 C17 C18 N6 21.8(6) .
N1 C17 C18 N7 -161.7(4) .
N7 C19 C20 C21 178.7(5) .
C24 C19 C20 C21 -1.0(7) .
C19 C20 C21 C22 0.3(8) .
C20 C21 C22 C23 -0.4(8) .
C21 C22 C23 C24 1.1(7) .
C22 C23 C24 N6 179.7(4) .
C22 C23 C24 C19 -1.7(7) .
N7 C19 C24 C23 -178.0(4) .
C20 C19 C24 C23 1.7(7) .
N7 C19 C24 N6 0.8(4) .
C20 C19 C24 N6 -179.4(4) .
N8 C25 C26 N9 23.7(6) .
N8 C25 C26 N10 -159.4(4) .
N10 C27 C28 C29 179.8(4) .
C32 C27 C28 C29 1.2(7) .
C27 C28 C29 C30 -0.2(7) .
C28 C29 C30 C31 -0.9(7) .
C29 C30 C31 C32 1.0(7) .
C30 C31 C32 N9 179.3(4) .
C30 C31 C32 C27 -0.1(6) .
N10 C27 C32 C31 180.0(4) .
C28 C27 C32 C31 -1.1(6) .
N10 C27 C32 N9 0.4(4) .
C28 C27 C32 N9 179.4(4) .
N8 C33 C34 N11 6.9(7) .
N8 C33 C34 N12 -174.0(4) .
N12 C35 C36 C37 178.7(4) .
C40 C35 C36 C37 0.3(7) .
C35 C36 C37 C38 -0.1(7) .
C36 C37 C38 C39 -0.2(7) .
C37 C38 C39 C40 0.3(7) .
C38 C39 C40 N11 -179.4(4) .
C38 C39 C40 C35 -0.2(6) .
N12 C35 C40 N11 0.5(4) .
C36 C35 C40 N11 179.2(4) .
N12 C35 C40 C39 -178.9(4) .
C36 C35 C40 C39 -0.2(6) .
N8 C41 C42 N13 -26.4(6) .
N8 C41 C42 N14 156.7(5) .
N14 C43 C44 C45 -179.2(6) .
C48 C43 C44 C45 -2.2(9) .
C43 C44 C45 C46 2.1(11) .
C44 C45 C46 C47 -1.0(10) .
C45 C46 C47 C48 -0.1(8) .
C46 C47 C48 C43 0.0(8) .
C46 C47 C48 N13 179.5(5) .
N14 C43 C48 C47 178.9(5) .
C44 C43 C48 C47 1.1(8) .
N14 C43 C48 N13 -0.7(5) .
C44 C43 C48 N13 -178.5(5) .
O2 C49 C50 C51 -140.2(4) .
O1 C49 C50 C51 39.2(5) .
C49 C50 C51 C51 177.6(4) 2_556
C10 C9 N1 C17 -121.3(4) .
C10 C9 N1 C1 107.5(4) .
C10 C9 N1 Cu1 -7.6(4) .
C18 C17 N1 C9 86.1(4) .
C18 C17 N1 C1 -142.9(4) .
C18 C17 N1 Cu1 -30.0(4) .
C2 C1 N1 C9 -88.4(5) .
C2 C1 N1 C17 140.7(4) .
C2 C1 N1 Cu1 28.4(4) .
N6 Cu1 N1 C9 -93.6(3) .
N2 Cu1 N1 C9 99.5(3) .
O1 Cu1 N1 C9 -178.7(3) .
N4 Cu1 N1 C9 4.0(3) .
N6 Cu1 N1 C17 26.4(3) .
N2 Cu1 N1 C17 -140.5(3) .
O1 Cu1 N1 C17 -58.7(3) .
N4 Cu1 N1 C17 124.0(3) .
N6 Cu1 N1 C1 145.7(3) .
N2 Cu1 N1 C1 -21.2(3) .
O1 Cu1 N1 C1 60.6(3) .
N4 Cu1 N1 C1 -116.7(3) .
N3 C2 N2 C8 1.4(5) .
C1 C2 N2 C8 -175.4(4) .
N3 C2 N2 Cu1 -175.4(3) .
C1 C2 N2 Cu1 7.8(5) .
C7 C8 N2 C2 176.3(5) .
C3 C8 N2 C2 -1.4(4) .
C7 C8 N2 Cu1 -7.8(7) .
C3 C8 N2 Cu1 174.5(3) .
N6 Cu1 N2 C2 -23.9(5) .
O1 Cu1 N2 C2 -132.4(3) .
N4 Cu1 N2 C2 87.0(3) .
N1 Cu1 N2 C2 8.0(3) .
N6 Cu1 N2 C8 160.6(4) .
O1 Cu1 N2 C8 52.1(4) .
N4 Cu1 N2 C8 -88.5(4) .
N1 Cu1 N2 C8 -167.5(4) .
N2 C2 N3 C3 -0.9(5) .
C1 C2 N3 C3 175.8(4) .
C4 C3 N3 C2 -179.5(5) .
C8 C3 N3 C2 0.0(5) .
N5 C10 N4 C16 -0.5(5) .
C9 C10 N4 C16 176.6(4) .
N5 C10 N4 Cu1 176.4(3) .
C9 C10 N4 Cu1 -6.6(5) .
C15 C16 N4 C10 -179.3(4) .
C11 C16 N4 C10 0.3(4) .
C15 C16 N4 Cu1 4.9(7) .
C11 C16 N4 Cu1 -175.5(3) .
N6 Cu1 N4 C10 78.7(3) .
N2 Cu1 N4 C10 -78.0(3) .
O1 Cu1 N4 C10 -176.3(2) .
N1 Cu1 N4 C10 0.9(3) .
N6 Cu1 N4 C16 -105.8(4) .
N2 Cu1 N4 C16 97.5(4) .
O1 Cu1 N4 C16 -0.8(5) .
N1 Cu1 N4 C16 176.5(4) .
N4 C10 N5 C11 0.4(5) .
C9 C10 N5 C11 -176.7(4) .
C12 C11 N5 C10 179.4(5) .
C16 C11 N5 C10 -0.2(5) .
N7 C18 N6 C24 0.3(5) .
C17 C18 N6 C24 177.1(4) .
N7 C18 N6 Cu1 -173.4(3) .
C17 C18 N6 Cu1 3.4(5) .
C23 C24 N6 C18 178.0(5) .
C19 C24 N6 C18 -0.7(4) .
C23 C24 N6 Cu1 -10.2(7) .
C19 C24 N6 Cu1 171.1(3) .
N2 Cu1 N6 C18 15.3(5) .
O1 Cu1 N6 C18 123.2(3) .
N4 Cu1 N6 C18 -95.3(3) .
N1 Cu1 N6 C18 -16.8(3) .
N2 Cu1 N6 C24 -155.9(4) .
O1 Cu1 N6 C24 -48.0(4) .
N4 Cu1 N6 C24 93.6(4) .
N1 Cu1 N6 C24 172.1(4) .
N6 C18 N7 C19 0.2(5) .
C17 C18 N7 C19 -176.5(4) .
C20 C19 N7 C18 179.6(5) .
C24 C19 N7 C18 -0.7(5) .
C34 C33 N8 C25 -123.2(4) .
C34 C33 N8 C41 108.2(5) .
C34 C33 N8 Cu2 -8.0(5) .
C26 C25 N8 C33 87.2(4) .
C26 C25 N8 C41 -144.8(4) .
C26 C25 N8 Cu2 -29.1(4) .
C42 C41 N8 C33 -90.4(5) .
C42 C41 N8 C25 141.8(4) .
C42 C41 N8 Cu2 26.5(4) .
N13 Cu2 N8 C33 101.6(3) .
N9 Cu2 N8 C33 -95.5(3) .
O2 Cu2 N8 C33 -176.6(3) .
N11 Cu2 N8 C33 6.0(3) .
N13 Cu2 N8 C25 -139.0(3) .
N9 Cu2 N8 C25 23.9(3) .
O2 Cu2 N8 C25 -57.2(4) .
N11 Cu2 N8 C25 125.4(3) .
N13 Cu2 N8 C41 -18.6(3) .
N9 Cu2 N8 C41 144.3(3) .
O2 Cu2 N8 C41 63.2(4) .
N11 Cu2 N8 C41 -114.2(3) .
N10 C26 N9 C32 -0.3(5) .
C25 C26 N9 C32 177.1(4) .
N10 C26 N9 Cu2 -179.3(3) .
C25 C26 N9 Cu2 -1.9(5) .
C31 C32 N9 C26 -179.6(4) .
C27 C32 N9 C26 -0.1(4) .
C31 C32 N9 Cu2 -0.9(7) .
C27 C32 N9 Cu2 178.6(3) .
N13 Cu2 N9 C26 28.7(5) .
O2 Cu2 N9 C26 131.8(3) .
N11 Cu2 N9 C26 -91.9(3) .
N8 Cu2 N9 C26 -12.6(3) .
N13 Cu2 N9 C32 -149.9(4) .
O2 Cu2 N9 C32 -46.8(4) .
N11 Cu2 N9 C32 89.5(4) .
N8 Cu2 N9 C32 168.8(4) .
N9 C26 N10 C27 0.6(5) .
C25 C26 N10 C27 -176.6(4) .
C28 C27 N10 C26 -179.4(5) .
C32 C27 N10 C26 -0.6(5) .
N12 C34 N11 C40 -0.7(5) .
C33 C34 N11 C40 178.5(4) .
N12 C34 N11 Cu2 179.7(3) .
C33 C34 N11 Cu2 -1.1(5) .
C39 C40 N11 C34 179.4(4) .
C35 C40 N11 C34 0.1(4) .
C39 C40 N11 Cu2 -1.2(7) .
C35 C40 N11 Cu2 179.5(3) .
N13 Cu2 N11 C34 -82.5(3) .
N9 Cu2 N11 C34 75.3(3) .
O2 Cu2 N11 C34 179.3(2) .
N8 Cu2 N11 C34 -2.9(3) .
N13 Cu2 N11 C40 98.1(4) .
N9 Cu2 N11 C40 -104.1(4) .
O2 Cu2 N11 C40 -0.1(5) .
N8 Cu2 N11 C40 177.7(4) .
N11 C34 N12 C35 1.0(5) .
C33 C34 N12 C35 -178.2(4) .
C36 C35 N12 C34 -179.4(5) .
C40 C35 N12 C34 -0.9(4) .
N14 C42 N13 C48 -0.4(5) .
C41 C42 N13 C48 -177.7(4) .
N14 C42 N13 Cu2 -172.7(3) .
C41 C42 N13 Cu2 10.0(6) .
C47 C48 N13 C42 -178.9(5) .
C43 C48 N13 C42 0.6(5) .
C47 C48 N13 Cu2 -8.8(8) .
C43 C48 N13 Cu2 170.7(3) .
N9 Cu2 N13 C42 -35.7(5) .
O2 Cu2 N13 C42 -138.7(3) .
N11 Cu2 N13 C42 86.1(3) .
N8 Cu2 N13 C42 5.6(3) .
N9 Cu2 N13 C48 155.1(4) .
O2 Cu2 N13 C48 52.0(4) .
N11 Cu2 N13 C48 -83.2(4) .
N8 Cu2 N13 C48 -163.7(5) .
N13 C42 N14 C43 0.0(6) .
C41 C42 N14 C43 177.1(5) .
C48 C43 N14 C42 0.4(6) .
C44 C43 N14 C42 177.8(6) .
O2 C49 O1 Cu1 8.2(4) .
C50 C49 O1 Cu1 -171.3(2) .
N6 Cu1 O1 C49 -78.8(3) .
N2 Cu1 O1 C49 77.6(3) .
N4 Cu1 O1 C49 176.2(2) .
N1 Cu1 O1 C49 0.4(3) .
O1 C49 O2 Cu2 178.5(3) .
C50 C49 O2 Cu2 -2.1(6) .
N13 Cu2 O2 C49 -104.4(4) .
N9 Cu2 O2 C49 100.9(4) .
N11 Cu2 O2 C49 -5.8(5) .
N8 Cu2 O2 C49 177.8(4) .
